data_4326236
loop_
_publ_author_name
'Diego Solis-Ibarra'
'Miriam Vel\'asquez-Hern\'andez'
'Ra\'ul Huerta-Lavorie'
'Vojtech Jancik'

_publ_section_title
;
 Molecular Gallosilicates and Their Group 4 Multimetallic Derivatives
;
_journal_name_full 'Inorganic Chemistry'
_journal_page_first 8907
_journal_page_last 8917
_journal_paper_doi 10.1021/ic200976d
_journal_volume 50
_journal_year 2011
_chemical_formula_moiety 'C76 H125 Ga2 N5 O10 Si2 Zr, C6 H14'
_chemical_formula_sum 'C82 H139 Ga2 N5 O10 Si2 Zr'
_chemical_formula_weight 1641.82
_chemical_name_systematic
;
 ?
;
_space_group_IT_number 15
_symmetry_cell_setting monoclinic
_symmetry_space_group_name_Hall '-C 2yc'
_symmetry_space_group_name_H-M 'C 1 2/c 1'
_atom_sites_solution_hydrogens geom
_atom_sites_solution_primary direct
_atom_sites_solution_secondary difmap
_audit_creation_method SHELXL-97
_cell_angle_alpha 90.00
_cell_angle_beta 91.48(2)
_cell_angle_gamma 90.00
_cell_formula_units_Z 4
_cell_length_a 17.759(2)
_cell_length_b 17.415(2)
_cell_length_c 28.487(3)
_cell_measurement_reflns_used 7782
_cell_measurement_temperature 100(2)
_cell_measurement_theta_max 25.35
_cell_measurement_theta_min 1.64
_cell_volume 8807.3(17)
_computing_cell_refinement 'Bruker AXS SAINT (v 7.34A, Bruker 2006)'
_computing_data_collection 'SMART V 5.625 (Bruker, 1999)'
_computing_data_reduction 'Bruker AXS SAINT (v 7.34A, Bruker 2006)'
_computing_molecular_graphics 'Bruker AXS SHELXTL (v 6.12)'
_computing_publication_material 'SHELXL-97 (Sheldrick, 2008)'
_computing_structure_refinement 'SHELXL-97 (Sheldrick, 2008)'
_computing_structure_solution 'SHELXS-97 (Sheldrick, 2008)'
_diffrn_ambient_temperature 100(2)
_diffrn_detector_area_resol_mean 0.661
_diffrn_measured_fraction_theta_full 0.991
_diffrn_measured_fraction_theta_max 0.991
_diffrn_measurement_device_type 'Bruker Smart Apex CCD diffractometer'
_diffrn_measurement_method 'omega scan'
_diffrn_radiation_monochromator graphite
_diffrn_radiation_source 'fine-focus sealed tube'
_diffrn_radiation_type MoK\a
_diffrn_radiation_wavelength 0.71073
_diffrn_reflns_av_R_equivalents 0.0425
_diffrn_reflns_av_sigmaI/netI 0.0482
_diffrn_reflns_limit_h_max 21
_diffrn_reflns_limit_h_min -21
_diffrn_reflns_limit_k_max 20
_diffrn_reflns_limit_k_min -20
_diffrn_reflns_limit_l_max 33
_diffrn_reflns_limit_l_min -34
_diffrn_reflns_number 23499
_diffrn_reflns_theta_full 25.35
_diffrn_reflns_theta_max 25.35
_diffrn_reflns_theta_min 1.64
_exptl_absorpt_coefficient_mu 0.806
_exptl_absorpt_correction_T_max 0.8376
_exptl_absorpt_correction_T_min 0.7591
_exptl_absorpt_correction_type multi-scan
_exptl_absorpt_process_details 'Sadabs, Sheldrick 2008'
_exptl_crystal_colour colorless
_exptl_crystal_density_diffrn 1.238
_exptl_crystal_description block
_exptl_crystal_F_000 3504
_exptl_crystal_size_max 0.36
_exptl_crystal_size_mid 0.28
_exptl_crystal_size_min 0.23
_refine_diff_density_max 0.578
_refine_diff_density_min -0.407
_refine_diff_density_rms 0.065
_refine_ls_extinction_method none
_refine_ls_goodness_of_fit_ref 1.014
_refine_ls_hydrogen_treatment mixed
_refine_ls_matrix_type full
_refine_ls_number_parameters 796
_refine_ls_number_reflns 7978
_refine_ls_number_restraints 1325
_refine_ls_restrained_S_all 1.008
_refine_ls_R_factor_all 0.0653
_refine_ls_R_factor_gt 0.0431
_refine_ls_shift/su_max 0.001
_refine_ls_shift/su_mean 0.000
_refine_ls_structure_factor_coef Fsqd
_refine_ls_weighting_details 'calc w=1/[\s^2^(Fo^2^)+(0.0595P)^2^+1.8337P] where P=(Fo^2^+2Fc^2^)/3'
_refine_ls_weighting_scheme calc
_refine_ls_wR_factor_gt 0.1001
_refine_ls_wR_factor_ref 0.1109
_reflns_number_gt 5845
_reflns_number_total 7978
_reflns_threshold_expression >2sigma(I)
_cod_data_source_file ic200976d_si_002_10.cif
_cod_data_source_block Compound9_NHMe2
_cod_database_code 4326236

loop_
_symmetry_equiv_pos_as_xyz
'x, y, z'
'-x, y, -z+1/2'
'x+1/2, y+1/2, z'
'-x+1/2, y+1/2, -z+1/2'
'-x, -y, -z'
'x, -y, z-1/2'
'-x+1/2, -y+1/2, -z'
'x+1/2, -y+1/2, z-1/2'

loop_
_atom_site_label
_atom_site_type_symbol
_atom_site_fract_x
_atom_site_fract_y
_atom_site_fract_z
_atom_site_U_iso_or_equiv
_atom_site_adp_type
_atom_site_occupancy
_atom_site_symmetry_multiplicity
_atom_site_calc_flag
_atom_site_refinement_flags
_atom_site_disorder_assembly
_atom_site_disorder_group
Zr1 Zr 0.5000 0.79484(2) 0.2500 0.02682(11) Uani 1 2 d S . .
Ga1 Ga 0.508991(18) 0.707739(17) 0.142349(10) 0.02856(11) Uani 1 1 d . . .
O5 O 0.54106(11) 0.73039(11) 0.20164(7) 0.0320(5) Uani 1 1 d . C .
N1 N 0.46386(13) 0.60647(13) 0.13337(8) 0.0302(5) Uani 1 1 d . C .
C1 C 0.4766(2) 0.46768(17) 0.11716(12) 0.0492(9) Uani 1 1 d . C .
H1A H 0.4333 0.4627 0.1376 0.074 Uiso 1 1 calc R . .
H1B H 0.5155 0.4306 0.1268 0.074 Uiso 1 1 calc R . .
H1C H 0.4606 0.4576 0.0846 0.074 Uiso 1 1 calc R . .
C2 C 0.50827(19) 0.54870(16) 0.12109(10) 0.0361(7) Uani 1 1 d . . .
C3 C 0.58371(19) 0.55720(18) 0.10937(11) 0.0406(8) Uani 1 1 d . C .
H3A H 0.6127 0.5113 0.1099 0.049 Uiso 1 1 calc R . .
C4 C 0.62236(18) 0.6233(2) 0.09707(11) 0.0416(8) Uani 1 1 d . . .
C5 C 0.6981(2) 0.6135(2) 0.07497(14) 0.0664(11) Uani 1 1 d . C .
H5A H 0.6962 0.6347 0.0431 0.100 Uiso 1 1 calc R . .
H5B H 0.7107 0.5587 0.0736 0.100 Uiso 1 1 calc R . .
H5C H 0.7366 0.6406 0.0938 0.100 Uiso 1 1 calc RD . .
C6 C 0.38320(17) 0.59414(16) 0.13323(10) 0.0336(7) Uani 1 1 d . . .
C7 C 0.34700(19) 0.57427(19) 0.17506(11) 0.0438(8) Uani 1 1 d . C .
C8 C 0.2698(2) 0.5573(2) 0.17205(13) 0.0584(10) Uani 1 1 d . . .
H8A H 0.2444 0.5429 0.1996 0.070 Uiso 1 1 calc R C .
C9 C 0.2301(2) 0.5610(2) 0.13004(13) 0.0594(10) Uani 1 1 d . C .
H9A H 0.1781 0.5480 0.1287 0.071 Uiso 1 1 calc R . .
C10 C 0.26492(19) 0.5834(2) 0.09026(12) 0.0496(9) Uani 1 1 d . . .
H10A H 0.2363 0.5877 0.0617 0.060 Uiso 1 1 calc R C .
C11 C 0.34229(18) 0.60046(18) 0.09050(10) 0.0383(7) Uani 1 1 d . C .
C12 C 0.3768(2) 0.6261(2) 0.04543(11) 0.0499(9) Uani 1 1 d . . .
H12A H 0.4302 0.6410 0.0526 0.060 Uiso 1 1 calc R C .
C13 C 0.3362(2) 0.69583(19) 0.02541(12) 0.0532(9) Uani 1 1 d . C .
H13A H 0.3371 0.7371 0.0488 0.080 Uiso 1 1 calc R . .
H13B H 0.2838 0.6823 0.0174 0.080 Uiso 1 1 calc R . .
H13C H 0.3614 0.7132 -0.0029 0.080 Uiso 1 1 calc R . .
C14 C 0.3771(3) 0.5614(3) 0.00879(13) 0.0877(16) Uani 1 1 d . C .
H14A H 0.3996 0.5152 0.0229 0.131 Uiso 1 1 calc R . .
H14B H 0.4066 0.5775 -0.0181 0.131 Uiso 1 1 calc R . .
H14C H 0.3253 0.5503 -0.0017 0.131 Uiso 1 1 calc R . .
C15 C 0.3871(2) 0.5689(2) 0.22270(12) 0.0575(11) Uani 1 1 d . . .
H15A H 0.4367 0.5957 0.2205 0.069 Uiso 1 1 calc R C .
C16 C 0.3432(2) 0.6078(2) 0.26096(13) 0.0673(12) Uani 1 1 d . C .
H16A H 0.3333 0.6613 0.2521 0.101 Uiso 1 1 calc R . .
H16B H 0.3727 0.6064 0.2905 0.101 Uiso 1 1 calc R . .
H16C H 0.2954 0.5809 0.2650 0.101 Uiso 1 1 calc R . .
C17 C 0.4024(3) 0.4853(3) 0.23582(15) 0.0802(14) Uani 1 1 d . C .
H17A H 0.4369 0.4628 0.2134 0.120 Uiso 1 1 calc R . .
H17B H 0.3549 0.4566 0.2350 0.120 Uiso 1 1 calc R . .
H17C H 0.4252 0.4829 0.2675 0.120 Uiso 1 1 calc R . .
N2 N 0.59516(15) 0.69437(14) 0.10259(8) 0.0361(6) Uani 1 1 d DU A .
C18 C 0.6319(15) 0.7598(15) 0.0812(6) 0.0437(17) Uani 0.618(6) 1 d PDU A 1
C19 C 0.6847(5) 0.8035(5) 0.1076(3) 0.0513(17) Uani 0.618(6) 1 d PDU A 1
C20 C 0.7167(5) 0.8681(5) 0.0860(3) 0.0566(19) Uani 0.618(6) 1 d PDU A 1
H20A H 0.7531 0.8978 0.1030 0.068 Uiso 0.618(6) 1 calc PR A 1
C21 C 0.6966(4) 0.8892(5) 0.0413(3) 0.0574(19) Uani 0.618(6) 1 d PDU A 1
H21A H 0.7200 0.9320 0.0270 0.069 Uiso 0.618(6) 1 calc PR A 1
C22 C 0.6426(5) 0.8481(6) 0.0172(4) 0.0552(19) Uani 0.618(6) 1 d PDU A 1
H22A H 0.6293 0.8630 -0.0140 0.066 Uiso 0.618(6) 1 calc PR A 1
C23 C 0.6060(5) 0.7852(6) 0.0367(3) 0.0483(17) Uani 0.618(6) 1 d PDU A 1
C24 C 0.5406(4) 0.7482(4) 0.0107(3) 0.0519(17) Uani 0.618(6) 1 d PDU A 1
H24A H 0.5012 0.7369 0.0341 0.062 Uiso 0.618(6) 1 calc PR A 1
C25 C 0.5050(5) 0.8012(6) -0.0269(3) 0.076(3) Uani 0.618(6) 1 d PDU A 1
H25A H 0.4976 0.8524 -0.0135 0.115 Uiso 0.618(6) 1 calc PR A 1
H25B H 0.4563 0.7801 -0.0374 0.115 Uiso 0.618(6) 1 calc PR A 1
H25C H 0.5385 0.8048 -0.0536 0.115 Uiso 0.618(6) 1 calc PR A 1
C26 C 0.5623(4) 0.6716(4) -0.0124(2) 0.0611(17) Uani 0.618(6) 1 d PDU A 1
H26A H 0.5798 0.6355 0.0119 0.092 Uiso 0.618(6) 1 calc PR A 1
H26B H 0.6026 0.6805 -0.0346 0.092 Uiso 0.618(6) 1 calc PR A 1
H26C H 0.5182 0.6501 -0.0291 0.092 Uiso 0.618(6) 1 calc PR A 1
C27 C 0.7023(4) 0.7874(5) 0.1590(2) 0.0591(17) Uani 0.618(6) 1 d PDU A 1
H27A H 0.6745 0.7400 0.1683 0.071 Uiso 0.618(6) 1 calc PR A 1
C28 C 0.6746(5) 0.8539(4) 0.1882(2) 0.076(2) Uani 0.618(6) 1 d PDU A 1
H28A H 0.6787 0.8404 0.2216 0.114 Uiso 0.618(6) 1 calc PR A 1
H28B H 0.6219 0.8648 0.1797 0.114 Uiso 0.618(6) 1 calc PR A 1
H28C H 0.7054 0.8994 0.1823 0.114 Uiso 0.618(6) 1 calc PR A 1
C29 C 0.7861(4) 0.7734(6) 0.1671(3) 0.093(2) Uani 0.618(6) 1 d PDU A 1
H29A H 0.8050 0.7410 0.1419 0.140 Uiso 0.618(6) 1 calc PR A 1
H29B H 0.7945 0.7476 0.1974 0.140 Uiso 0.618(6) 1 calc PR A 1
H29C H 0.8128 0.8226 0.1673 0.140 Uiso 0.618(6) 1 calc PR A 1
C18A C 0.637(3) 0.757(2) 0.0831(9) 0.044(2) Uani 0.382(6) 1 d PDU A 2
C19A C 0.6994(8) 0.7865(8) 0.1088(5) 0.052(2) Uani 0.382(6) 1 d PDU A 2
C20A C 0.7384(8) 0.8472(8) 0.0888(5) 0.055(2) Uani 0.382(6) 1 d PDU A 2
H20B H 0.7781 0.8711 0.1064 0.067 Uiso 0.382(6) 1 calc PR A 2
C21A C 0.7211(7) 0.8733(9) 0.0448(5) 0.056(2) Uani 0.382(6) 1 d PDU A 2
H21B H 0.7484 0.9152 0.0324 0.068 Uiso 0.382(6) 1 calc PR A 2
C22A C 0.6649(8) 0.8397(10) 0.0183(6) 0.054(2) Uani 0.382(6) 1 d PDU A 2
H22B H 0.6535 0.8585 -0.0124 0.065 Uiso 0.382(6) 1 calc PR A 2
C23A C 0.6241(8) 0.7782(9) 0.0358(5) 0.046(2) Uani 0.382(6) 1 d PDU A 2
C24A C 0.5693(6) 0.7341(8) 0.0041(4) 0.051(2) Uani 0.382(6) 1 d PDU A 2
H24B H 0.5515 0.6882 0.0217 0.061 Uiso 0.382(6) 1 calc PR A 2
C25A C 0.5017(7) 0.7826(8) -0.0090(5) 0.062(3) Uani 0.382(6) 1 d PDU A 2
H25D H 0.4709 0.7901 0.0187 0.093 Uiso 0.382(6) 1 calc PR A 2
H25E H 0.4718 0.7566 -0.0336 0.093 Uiso 0.382(6) 1 calc PR A 2
H25F H 0.5185 0.8326 -0.0206 0.093 Uiso 0.382(6) 1 calc PR A 2
C26A C 0.6087(7) 0.7062(7) -0.0398(4) 0.076(3) Uani 0.382(6) 1 d PDU A 2
H26D H 0.6547 0.6784 -0.0306 0.114 Uiso 0.382(6) 1 calc PR A 2
H26E H 0.6218 0.7504 -0.0593 0.114 Uiso 0.382(6) 1 calc PR A 2
H26F H 0.5750 0.6720 -0.0578 0.114 Uiso 0.382(6) 1 calc PR A 2
C27A C 0.7277(7) 0.7557(8) 0.1549(4) 0.062(2) Uani 0.382(6) 1 d PDU A 2
H27B H 0.6926 0.7143 0.1651 0.074 Uiso 0.382(6) 1 calc PR A 2
C28A C 0.7315(8) 0.8172(8) 0.1931(4) 0.089(3) Uani 0.382(6) 1 d PDU A 2
H28D H 0.6807 0.8368 0.1986 0.134 Uiso 0.382(6) 1 calc PR A 2
H28E H 0.7638 0.8595 0.1830 0.134 Uiso 0.382(6) 1 calc PR A 2
H28F H 0.7525 0.7949 0.2222 0.134 Uiso 0.382(6) 1 calc PR A 2
C29A C 0.8070(7) 0.7213(9) 0.1518(6) 0.103(4) Uani 0.382(6) 1 d PDU A 2
H29D H 0.8052 0.6664 0.1594 0.154 Uiso 0.382(6) 1 calc PRD A 2
H29E H 0.8411 0.7475 0.1741 0.154 Uiso 0.382(6) 1 calc PR A 2
H29F H 0.8252 0.7278 0.1199 0.154 Uiso 0.382(6) 1 calc PR A 2
O1 O 0.44448(13) 0.77928(11) 0.11976(7) 0.0403(5) Uani 1 1 d D B .
O2 O 0.40984(12) 0.82286(13) 0.20696(7) 0.0443(6) Uani 1 1 d D B .
Si1 Si 0.3945(2) 0.8331(2) 0.15131(16) 0.0374(8) Uani 0.689(4) 1 d PDU B 1
O3 O 0.31005(17) 0.8136(2) 0.13104(10) 0.0408(9) Uani 0.689(4) 1 d PDU B 1
C30 C 0.2377(4) 0.8315(4) 0.1508(3) 0.0495(14) Uani 0.689(4) 1 d PDU B 1
C31 C 0.2219(4) 0.7718(4) 0.1883(2) 0.0692(17) Uani 0.689(4) 1 d PDU B 1
H31A H 0.2626 0.7726 0.2122 0.104 Uiso 0.689(4) 1 calc PR B 1
H31B H 0.2192 0.7208 0.1738 0.104 Uiso 0.689(4) 1 calc PR B 1
H31C H 0.1740 0.7836 0.2029 0.104 Uiso 0.689(4) 1 calc PR B 1
C32 C 0.1808(4) 0.8223(6) 0.1104(3) 0.070(2) Uani 0.689(4) 1 d PDU B 1
H32A H 0.1807 0.7688 0.0997 0.105 Uiso 0.689(4) 1 calc PR B 1
H32B H 0.1946 0.8560 0.0844 0.105 Uiso 0.689(4) 1 calc PR B 1
H32C H 0.1306 0.8360 0.1210 0.105 Uiso 0.689(4) 1 calc PR B 1
C33 C 0.2376(4) 0.9119(4) 0.1710(3) 0.0695(18) Uani 0.689(4) 1 d PDU B 1
H33A H 0.2723 0.9143 0.1983 0.104 Uiso 0.689(4) 1 calc PR B 1
H33B H 0.1866 0.9250 0.1807 0.104 Uiso 0.689(4) 1 calc PR B 1
H33C H 0.2538 0.9484 0.1471 0.104 Uiso 0.689(4) 1 calc PR B 1
O4 O 0.4143(3) 0.9237(2) 0.14290(14) 0.0481(10) Uani 0.689(4) 1 d PDU B 1
C34 C 0.4284(4) 0.9671(4) 0.1006(2) 0.0620(15) Uani 0.689(4) 1 d PDU B 1
C35 C 0.4105(6) 1.0511(5) 0.1148(5) 0.095(3) Uani 0.689(4) 1 d PDU B 1
H35A H 0.3583 1.0544 0.1249 0.142 Uiso 0.689(4) 1 calc PR B 1
H35B H 0.4173 1.0851 0.0878 0.142 Uiso 0.689(4) 1 calc PR B 1
H35C H 0.4446 1.0669 0.1406 0.142 Uiso 0.689(4) 1 calc PR B 1
C36 C 0.3755(4) 0.9409(4) 0.0608(2) 0.0683(18) Uani 0.689(4) 1 d PDU B 1
H36A H 0.3894 0.8890 0.0510 0.102 Uiso 0.689(4) 1 calc PR B 1
H36B H 0.3794 0.9762 0.0342 0.102 Uiso 0.689(4) 1 calc PR B 1
H36C H 0.3236 0.9407 0.0717 0.102 Uiso 0.689(4) 1 calc PR B 1
C37 C 0.5106(4) 0.9575(4) 0.0888(2) 0.0753(16) Uani 0.689(4) 1 d PDU B 1
H37A H 0.5215 0.9030 0.0838 0.113 Uiso 0.689(4) 1 calc PR B 1
H37B H 0.5423 0.9769 0.1149 0.113 Uiso 0.689(4) 1 calc PR B 1
H37C H 0.5211 0.9865 0.0602 0.113 Uiso 0.689(4) 1 calc PR B 1
Si1A Si 0.4053(5) 0.8469(6) 0.1516(4) 0.0383(17) Uani 0.311(4) 1 d PDU B 2
O3A O 0.3192(4) 0.8729(5) 0.1366(2) 0.0439(16) Uani 0.311(4) 1 d PDU B 2
C30A C 0.2463(7) 0.8426(8) 0.1469(5) 0.044(2) Uani 0.311(4) 1 d PDU B 2
C31A C 0.2526(7) 0.7615(6) 0.1653(4) 0.049(2) Uani 0.311(4) 1 d PDU B 2
H31D H 0.2780 0.7620 0.1963 0.073 Uiso 0.311(4) 1 calc PR B 2
H31E H 0.2819 0.7304 0.1436 0.073 Uiso 0.311(4) 1 calc PR B 2
H31F H 0.2022 0.7394 0.1680 0.073 Uiso 0.311(4) 1 calc PR B 2
C32A C 0.2000(8) 0.8475(10) 0.1011(5) 0.043(3) Uani 0.311(4) 1 d PDU B 2
H32D H 0.2192 0.8102 0.0786 0.065 Uiso 0.311(4) 1 calc PR B 2
H32E H 0.2040 0.8994 0.0881 0.065 Uiso 0.311(4) 1 calc PR B 2
H32F H 0.1471 0.8361 0.1073 0.065 Uiso 0.311(4) 1 calc PR B 2
C33A C 0.2090(8) 0.8918(8) 0.1834(5) 0.051(3) Uani 0.311(4) 1 d PDU B 2
H33D H 0.2330 0.8824 0.2142 0.077 Uiso 0.311(4) 1 calc PR B 2
H33E H 0.1554 0.8787 0.1845 0.077 Uiso 0.311(4) 1 calc PR B 2
H33F H 0.2144 0.9461 0.1751 0.077 Uiso 0.311(4) 1 calc PR B 2
O4A O 0.4546(5) 0.9259(5) 0.1431(3) 0.0405(17) Uani 0.311(4) 1 d PDU B 2
C34A C 0.4531(7) 0.9783(7) 0.1039(5) 0.054(2) Uani 0.311(4) 1 d PDU B 2
C35A C 0.3902(9) 1.0374(9) 0.1137(8) 0.057(3) Uani 0.311(4) 1 d PDU B 2
H35D H 0.4046 1.0680 0.1414 0.085 Uiso 0.311(4) 1 calc PR B 2
H35E H 0.3430 1.0102 0.1196 0.085 Uiso 0.311(4) 1 calc PR B 2
H35F H 0.3832 1.0712 0.0865 0.085 Uiso 0.311(4) 1 calc PR B 2
C36A C 0.4327(9) 0.9387(8) 0.0581(4) 0.068(3) Uani 0.311(4) 1 d PDU B 2
H36D H 0.4660 0.8945 0.0539 0.102 Uiso 0.311(4) 1 calc PR B 2
H36E H 0.4386 0.9748 0.0321 0.102 Uiso 0.311(4) 1 calc PR B 2
H36F H 0.3803 0.9212 0.0588 0.102 Uiso 0.311(4) 1 calc PR B 2
C37A C 0.5303(6) 1.0141(8) 0.1029(5) 0.069(3) Uani 0.311(4) 1 d PDU B 2
H37D H 0.5681 0.9740 0.0983 0.104 Uiso 0.311(4) 1 calc PR B 2
H37E H 0.5409 1.0406 0.1327 0.104 Uiso 0.311(4) 1 calc PR B 2
H37F H 0.5321 1.0511 0.0770 0.104 Uiso 0.311(4) 1 calc PR B 2
N3 N 0.5075(4) 0.9305(4) 0.2303(2) 0.074(2) Uani 0.50 1 d PDU C -1
H3 H 0.4928(11) 0.940(5) 0.2042(5) 0.089 Uiso 0.50 1 d PD D -1
C38 C 0.5836(6) 0.9613(6) 0.2239(5) 0.093(3) Uani 0.50 1 d PDU C -1
H38A H 0.5802 1.0156 0.2149 0.139 Uiso 0.50 1 calc PR C -1
H38B H 0.6085 0.9324 0.1992 0.139 Uiso 0.50 1 calc PR C -1
H38C H 0.6130 0.9566 0.2534 0.139 Uiso 0.50 1 calc PR C -1
C39 C 0.4547(7) 0.9802(5) 0.2540(4) 0.079(3) Uani 0.50 1 d PDU C -1
H39A H 0.4603 1.0329 0.2426 0.118 Uiso 0.50 1 calc PR C -1
H39B H 0.4651 0.9786 0.2879 0.118 Uiso 0.50 1 calc PR C -1
H39C H 0.4031 0.9624 0.2473 0.118 Uiso 0.50 1 calc PR C -1
C40 C 0.4460(10) 0.1809(11) 0.3425(8) 0.127(5) Uani 0.340(4) 1 d PDU E -1
H40A H 0.4516 0.1659 0.3756 0.191 Uiso 0.340(4) 1 calc PR E -1
H40B H 0.4453 0.1348 0.3228 0.191 Uiso 0.340(4) 1 calc PR E -1
H40C H 0.3987 0.2091 0.3377 0.191 Uiso 0.340(4) 1 calc PR E -1
C41 C 0.5115(9) 0.2316(11) 0.3294(4) 0.101(4) Uani 0.340(4) 1 d PDU E -1
H41A H 0.5221 0.2672 0.3559 0.122 Uiso 0.340(4) 1 calc PR E -1
H41B H 0.5564 0.1985 0.3262 0.122 Uiso 0.340(4) 1 calc PR E -1
C42 C 0.5026(13) 0.2787(8) 0.2853(4) 0.094(3) Uani 0.340(4) 1 d PDU E -1
H42A H 0.5450 0.3155 0.2843 0.113 Uiso 0.340(4) 1 calc PR E -1
H42B H 0.4557 0.3091 0.2874 0.113 Uiso 0.340(4) 1 calc PR E -1
C43 C 0.4996(14) 0.2339(6) 0.2393(4) 0.086(3) Uani 0.340(4) 1 d PDU E -1
H43A H 0.4553 0.1995 0.2390 0.103 Uiso 0.340(4) 1 calc PR E -1
H43B H 0.5453 0.2015 0.2375 0.103 Uiso 0.340(4) 1 calc PR E -1
C44 C 0.4948(13) 0.2866(8) 0.1962(4) 0.083(3) Uani 0.340(4) 1 d PDU E -1
H44A H 0.5359 0.3250 0.1981 0.099 Uiso 0.340(4) 1 calc PR E -1
H44B H 0.4462 0.3146 0.1958 0.099 Uiso 0.340(4) 1 calc PR E -1
C45 C 0.5012(11) 0.2391(10) 0.1500(4) 0.092(4) Uani 0.340(4) 1 d PDU E -1
H45A H 0.4979 0.2737 0.1229 0.138 Uiso 0.340(4) 1 calc PR E -1
H45B H 0.4602 0.2015 0.1480 0.138 Uiso 0.340(4) 1 calc PR E -1
H45C H 0.5497 0.2122 0.1502 0.138 Uiso 0.340(4) 1 calc PR E -1
C40A C 0.474(2) 0.258(2) 0.3399(11) 0.109(5) Uani 0.160(4) 1 d PDU E -2
H40D H 0.4794 0.2375 0.3719 0.163 Uiso 0.160(4) 1 calc PR E -2
H40E H 0.4224 0.2771 0.3348 0.163 Uiso 0.160(4) 1 calc PR E -2
H40F H 0.5098 0.2995 0.3355 0.163 Uiso 0.160(4) 1 calc PR E -2
C41A C 0.489(2) 0.1931(17) 0.3044(9) 0.099(4) Uani 0.160(4) 1 d PDU E -2
H41C H 0.4775 0.1429 0.3189 0.118 Uiso 0.160(4) 1 calc PR E -2
H41D H 0.5430 0.1933 0.2967 0.118 Uiso 0.160(4) 1 calc PR E -2
C42A C 0.4407(14) 0.2030(14) 0.2587(8) 0.095(4) Uani 0.160(4) 1 d PDU E -2
H42C H 0.3866 0.2030 0.2661 0.114 Uiso 0.160(4) 1 calc PR E -2
H42D H 0.4502 0.1599 0.2370 0.114 Uiso 0.160(4) 1 calc PR E -2
C43A C 0.4627(16) 0.2810(11) 0.2354(9) 0.091(3) Uani 0.160(4) 1 d PDU E -2
H43C H 0.4166 0.3087 0.2248 0.109 Uiso 0.160(4) 1 calc PR E -2
H43D H 0.4903 0.3136 0.2585 0.109 Uiso 0.160(4) 1 calc PR E -2
C44A C 0.513(2) 0.2651(16) 0.1928(12) 0.090(4) Uani 0.160(4) 1 d PDU E -2
H44C H 0.4824 0.2696 0.1634 0.107 Uiso 0.160(4) 1 calc PR E -2
H44D H 0.5538 0.3036 0.1920 0.107 Uiso 0.160(4) 1 calc PR E -2
C45A C 0.5470(16) 0.1836(15) 0.1965(10) 0.080(6) Uani 0.160(4) 1 d PDU E -2
H45D H 0.5511 0.1617 0.1650 0.120 Uiso 0.160(4) 1 calc PR E -2
H45E H 0.5144 0.1509 0.2153 0.120 Uiso 0.160(4) 1 calc PR E -2
H45F H 0.5972 0.1865 0.2116 0.120 Uiso 0.160(4) 1 calc PR E -2

loop_
_atom_site_aniso_label
_atom_site_aniso_U_11
_atom_site_aniso_U_22
_atom_site_aniso_U_33
_atom_site_aniso_U_23
_atom_site_aniso_U_13
_atom_site_aniso_U_12
Zr1 0.0313(2) 0.0261(2) 0.0229(2) 0.000 -0.00140(16) 0.000
Ga1 0.0407(2) 0.02489(18) 0.01988(18) 0.00043(12) -0.00225(14) -0.00024(14)
O5 0.0416(12) 0.0329(11) 0.0211(11) -0.0038(8) -0.0040(9) 0.0059(9)
N1 0.0390(14) 0.0254(13) 0.0260(13) -0.0010(10) -0.0048(11) 0.0013(11)
C1 0.071(2) 0.0310(17) 0.045(2) -0.0054(15) -0.0033(18) 0.0015(17)
C2 0.056(2) 0.0278(16) 0.0239(16) -0.0019(13) -0.0079(14) 0.0056(15)
C3 0.049(2) 0.0353(18) 0.0369(19) -0.0015(14) -0.0065(15) 0.0134(15)
C4 0.0435(18) 0.052(2) 0.0287(18) 0.0001(15) -0.0068(14) 0.0089(16)
C5 0.045(2) 0.084(3) 0.071(3) 0.004(2) 0.0078(19) 0.016(2)
C6 0.0421(17) 0.0299(16) 0.0286(17) -0.0018(13) -0.0028(13) -0.0059(13)
C7 0.052(2) 0.048(2) 0.0310(18) 0.0042(15) -0.0068(15) -0.0186(16)
C8 0.056(2) 0.081(3) 0.038(2) 0.0077(18) -0.0023(17) -0.032(2)
C9 0.047(2) 0.084(3) 0.047(2) -0.004(2) -0.0069(18) -0.026(2)
C10 0.051(2) 0.066(2) 0.0308(19) -0.0022(16) -0.0122(16) -0.0058(18)
C11 0.0451(19) 0.0435(19) 0.0262(17) -0.0038(14) -0.0030(14) 0.0017(15)
C12 0.0445(19) 0.079(3) 0.0258(18) 0.0007(17) -0.0045(14) 0.0036(19)
C13 0.073(2) 0.054(2) 0.0324(19) -0.0013(16) -0.0065(17) -0.0108(19)
C14 0.137(4) 0.096(3) 0.030(2) -0.002(2) 0.006(2) 0.055(3)
C15 0.051(2) 0.087(3) 0.034(2) 0.0163(19) -0.0053(16) -0.036(2)
C16 0.083(3) 0.084(3) 0.035(2) 0.001(2) -0.009(2) -0.032(2)
C17 0.079(3) 0.113(4) 0.048(3) 0.029(3) 0.000(2) 0.012(3)
N2 0.0468(15) 0.0398(15) 0.0217(13) -0.0016(10) 0.0027(11) -0.0044(11)
C18 0.055(4) 0.050(3) 0.027(2) -0.004(2) 0.013(2) -0.009(3)
C19 0.059(4) 0.064(4) 0.031(2) 0.001(2) 0.011(2) -0.018(3)
C20 0.060(4) 0.066(4) 0.044(3) 0.001(3) 0.016(3) -0.021(3)
C21 0.058(4) 0.065(4) 0.050(3) 0.014(3) 0.019(3) -0.011(3)
C22 0.057(4) 0.064(3) 0.044(3) 0.015(2) 0.014(3) -0.005(3)
C23 0.062(4) 0.052(3) 0.031(2) 0.004(2) 0.010(2) -0.007(3)
C24 0.058(4) 0.064(4) 0.033(3) 0.013(3) -0.001(3) -0.003(3)
C25 0.076(5) 0.105(5) 0.049(5) 0.047(5) 0.002(4) -0.004(4)
C26 0.067(4) 0.088(4) 0.029(3) -0.014(3) 0.000(3) -0.002(3)
C27 0.062(4) 0.083(4) 0.032(3) 0.001(3) 0.008(3) -0.029(3)
C28 0.093(5) 0.095(5) 0.040(3) -0.009(3) 0.022(4) -0.045(4)
C29 0.068(4) 0.159(7) 0.053(4) -0.003(5) -0.005(3) -0.021(4)
C18A 0.054(4) 0.051(4) 0.027(3) -0.002(3) 0.011(3) -0.010(3)
C19A 0.053(4) 0.066(4) 0.036(3) -0.001(3) 0.009(3) -0.016(3)
C20A 0.051(5) 0.069(5) 0.047(3) 0.000(4) 0.012(4) -0.014(4)
C21A 0.052(5) 0.068(5) 0.051(4) 0.009(3) 0.020(4) -0.016(4)
C22A 0.055(5) 0.066(4) 0.042(3) 0.014(3) 0.015(4) -0.010(4)
C23A 0.054(4) 0.053(4) 0.033(3) 0.003(3) 0.010(3) -0.009(3)
C24A 0.060(5) 0.063(5) 0.029(4) 0.009(3) 0.003(3) -0.008(4)
C25A 0.062(5) 0.082(8) 0.043(8) 0.018(6) 0.006(5) -0.005(5)
C26A 0.076(7) 0.111(8) 0.040(5) -0.020(5) 0.000(5) -0.002(6)
C27A 0.056(5) 0.085(6) 0.044(4) 0.002(4) -0.006(4) -0.031(4)
C28A 0.095(8) 0.129(8) 0.044(5) -0.021(5) 0.004(6) 0.010(6)
C29A 0.106(7) 0.108(10) 0.091(9) -0.028(7) -0.037(6) 0.035(7)
O1 0.0648(14) 0.0289(11) 0.0267(12) -0.0013(9) -0.0103(10) 0.0103(10)
O2 0.0452(13) 0.0624(15) 0.0251(12) 0.0053(10) -0.0017(10) 0.0222(11)
Si1 0.0452(16) 0.0452(15) 0.0218(11) 0.0023(10) -0.0004(10) 0.0177(12)
O3 0.0439(16) 0.052(2) 0.0257(16) -0.0062(14) -0.0065(13) 0.0189(15)
C30 0.044(2) 0.075(3) 0.029(3) -0.003(2) -0.003(2) 0.023(3)
C31 0.054(4) 0.113(4) 0.040(4) 0.008(3) -0.004(3) -0.002(3)
C32 0.050(4) 0.120(7) 0.040(4) -0.004(4) -0.009(3) 0.030(4)
C33 0.064(4) 0.092(4) 0.053(4) -0.017(3) 0.015(3) 0.039(3)
O4 0.071(3) 0.0338(17) 0.0384(18) -0.0005(14) -0.010(2) 0.016(2)
C34 0.096(4) 0.038(3) 0.051(3) 0.008(2) -0.008(3) 0.004(3)
C35 0.150(8) 0.034(3) 0.100(6) 0.013(3) -0.004(6) 0.000(4)
C36 0.098(4) 0.065(4) 0.041(3) 0.018(3) -0.011(3) 0.016(4)
C37 0.100(4) 0.065(4) 0.060(4) 0.013(3) -0.002(3) -0.022(3)
Si1A 0.034(2) 0.051(3) 0.030(3) 0.012(2) -0.0041(18) 0.005(2)
O3A 0.039(2) 0.057(4) 0.035(3) 0.007(3) -0.005(2) 0.009(3)
C30A 0.040(3) 0.062(4) 0.029(4) 0.001(4) -0.003(3) 0.008(4)
C31A 0.048(6) 0.062(4) 0.036(6) 0.001(4) -0.004(5) -0.004(4)
C32A 0.038(6) 0.059(7) 0.032(5) -0.006(5) -0.003(5) 0.004(5)
C33A 0.054(7) 0.071(6) 0.029(5) 0.002(5) 0.007(5) 0.007(6)
O4A 0.048(4) 0.030(3) 0.042(3) 0.002(3) -0.014(4) 0.005(3)
C34A 0.070(5) 0.039(4) 0.052(4) 0.011(3) -0.008(4) -0.002(4)
C35A 0.064(6) 0.027(6) 0.080(8) 0.028(5) -0.010(6) -0.006(5)
C36A 0.093(8) 0.064(6) 0.047(4) 0.018(4) -0.008(6) -0.009(6)
C37A 0.065(5) 0.061(7) 0.081(8) 0.027(6) -0.006(6) -0.005(5)
N3 0.082(4) 0.032(3) 0.106(6) -0.001(3) -0.040(5) 0.001(3)
C38 0.104(6) 0.050(6) 0.123(10) 0.017(6) -0.019(6) -0.019(5)
C39 0.136(9) 0.040(5) 0.060(6) -0.003(4) 0.001(6) -0.010(5)
C40 0.122(7) 0.127(8) 0.133(8) 0.015(6) 0.014(7) -0.007(6)
C41 0.098(6) 0.104(6) 0.104(5) 0.011(5) 0.013(5) 0.013(5)
C42 0.079(5) 0.102(5) 0.101(5) 0.010(4) 0.000(5) 0.008(5)
C43 0.067(4) 0.088(5) 0.102(5) 0.016(4) 0.000(5) 0.002(5)
C44 0.066(5) 0.084(5) 0.097(5) 0.009(4) -0.007(5) 0.003(5)
C45 0.090(8) 0.082(7) 0.105(6) 0.005(6) 0.007(7) -0.019(6)
C40A 0.104(9) 0.111(8) 0.111(7) 0.005(6) 0.001(7) 0.002(7)
C41A 0.089(6) 0.104(6) 0.103(6) 0.011(4) 0.001(5) 0.001(5)
C42A 0.083(6) 0.098(6) 0.103(6) 0.015(5) 0.003(5) 0.003(5)
C43A 0.077(5) 0.095(5) 0.101(5) 0.009(4) 0.001(5) -0.001(5)
C44A 0.076(6) 0.095(5) 0.097(6) 0.007(5) -0.002(5) -0.007(5)
C45A 0.079(9) 0.087(8) 0.073(10) 0.000(7) 0.003(8) -0.019(7)

loop_
_atom_type_symbol
_atom_type_description
_atom_type_scat_dispersion_real
_atom_type_scat_dispersion_imag
_atom_type_scat_source
C C 0.0033 0.0016 'International Tables Vol C Tables 4.2.6.8 and 6.1.1.4'
H H 0.0000 0.0000 'International Tables Vol C Tables 4.2.6.8 and 6.1.1.4'
N N 0.0061 0.0033 'International Tables Vol C Tables 4.2.6.8 and 6.1.1.4'
O O 0.0106 0.0060 'International Tables Vol C Tables 4.2.6.8 and 6.1.1.4'
Si Si 0.0817 0.0704 'International Tables Vol C Tables 4.2.6.8 and 6.1.1.4'
Ga Ga 0.2307 1.6083 'International Tables Vol C Tables 4.2.6.8 and 6.1.1.4'
Zr Zr -2.9673 0.5597 'International Tables Vol C Tables 4.2.6.8 and 6.1.1.4'

loop_
_geom_angle_atom_site_label_1
_geom_angle_atom_site_label_2
_geom_angle_atom_site_label_3
_geom_angle
_geom_angle_site_symmetry_1
_geom_angle_site_symmetry_3
O5 Zr1 O5 109.06(12) 2_655 .
O5 Zr1 O2 105.13(8) 2_655 .
O5 Zr1 O2 90.87(8) . .
O5 Zr1 O2 90.87(8) 2_655 2_655
O5 Zr1 O2 105.13(8) . 2_655
O2 Zr1 O2 152.46(13) . 2_655
O5 Zr1 N3 112.05(18) 2_655 2_655
O5 Zr1 N3 138.74(19) . 2_655
O2 Zr1 N3 81.97(18) . 2_655
O2 Zr1 N3 71.18(18) 2_655 2_655
O5 Zr1 N3 138.74(18) 2_655 .
O5 Zr1 N3 112.05(18) . .
O2 Zr1 N3 71.18(18) . .
O2 Zr1 N3 81.97(18) 2_655 .
N3 Zr1 N3 27.6(3) 2_655 .
O1 Ga1 O5 111.37(9) . .
O1 Ga1 N2 112.23(10) . .
O5 Ga1 N2 109.66(10) . .
O1 Ga1 N1 108.85(10) . .
O5 Ga1 N1 115.92(9) . .
N2 Ga1 N1 98.19(10) . .
Ga1 O5 Zr1 132.45(11) . .
C2 N1 C6 118.7(2) . .
C2 N1 Ga1 118.3(2) . .
C6 N1 Ga1 122.50(18) . .
N1 C2 C3 124.1(3) . .
N1 C2 C1 120.0(3) . .
C3 C2 C1 115.8(3) . .
C4 C3 C2 129.1(3) . .
N2 C4 C3 123.6(3) . .
N2 C4 C5 118.8(3) . .
C3 C4 C5 117.5(3) . .
C11 C6 C7 120.9(3) . .
C11 C6 N1 118.7(3) . .
C7 C6 N1 120.4(3) . .
C8 C7 C6 117.8(3) . .
C8 C7 C15 118.4(3) . .
C6 C7 C15 123.8(3) . .
C9 C8 C7 121.4(3) . .
C10 C9 C8 120.3(3) . .
C9 C10 C11 121.4(3) . .
C10 C11 C6 118.1(3) . .
C10 C11 C12 118.5(3) . .
C6 C11 C12 123.3(3) . .
C11 C12 C13 111.0(3) . .
C11 C12 C14 111.8(3) . .
C13 C12 C14 110.0(3) . .
C16 C15 C7 112.2(3) . .
C16 C15 C17 110.0(3) . .
C7 C15 C17 110.7(3) . .
C4 N2 C18A 118(3) . .
C4 N2 C18 120.5(16) . .
C4 N2 Ga1 118.1(2) . .
C18A N2 Ga1 124(3) . .
C18 N2 Ga1 121.2(16) . .
C23 C18 C19 120.6(8) . .
C23 C18 N2 118.9(6) . .
C19 C18 N2 119.9(6) . .
C18 C19 C20 117.9(6) . .
C18 C19 C27 122.3(6) . .
C20 C19 C27 119.6(6) . .
C21 C20 C19 121.6(7) . .
C20 C21 C22 119.3(7) . .
C21 C22 C23 122.7(7) . .
C22 C23 C18 117.3(6) . .
C22 C23 C24 120.1(6) . .
C18 C23 C24 122.6(7) . .
C23 C24 C25 112.6(6) . .
C23 C24 C26 112.5(7) . .
C25 C24 C26 109.0(7) . .
C19 C27 C28 109.1(6) . .
C19 C27 C29 110.7(6) . .
C28 C27 C29 111.7(6) . .
C19A C18A C23A 121.0(13) . .
C19A C18A N2 118.7(10) . .
C23A C18A N2 119.2(10) . .
C20A C19A C18A 116.9(10) . .
C20A C19A C27A 118.2(9) . .
C18A C19A C27A 124.9(10) . .
C21A C20A C19A 121.8(11) . .
C20A C21A C22A 120.7(11) . .
C21A C22A C23A 120.7(11) . .
C22A C23A C18A 117.7(10) . .
C22A C23A C24A 120.5(10) . .
C18A C23A C24A 121.7(10) . .
C25A C24A C23A 111.0(10) . .
C25A C24A C26A 110.7(10) . .
C23A C24A C26A 110.3(10) . .
C19A C27A C28A 112.4(11) . .
C19A C27A C29A 112.2(10) . .
C28A C27A C29A 106.9(10) . .
Si1 O1 Ga1 124.5(2) . .
Si1A O1 Ga1 124.8(4) . .
Si1 O2 Zr1 136.4(2) . .
Si1A O2 Zr1 131.1(4) . .
O1 Si1 O2 114.1(3) . .
O1 Si1 O3 101.5(3) . .
O2 Si1 O3 117.1(3) . .
O1 Si1 O4 111.2(3) . .
O2 Si1 O4 102.7(3) . .
O3 Si1 O4 110.4(3) . .
C30 O3 Si1 129.4(4) . .
O3 C30 C33 110.9(5) . .
O3 C30 C32 105.1(5) . .
C33 C30 C32 112.2(6) . .
O3 C30 C31 107.8(5) . .
C33 C30 C31 111.3(6) . .
C32 C30 C31 109.1(6) . .
C34 O4 Si1 131.8(4) . .
O4 C34 C37 108.4(5) . .
O4 C34 C36 110.2(5) . .
C37 C34 C36 112.5(6) . .
O4 C34 C35 103.5(6) . .
C37 C34 C35 111.5(7) . .
C36 C34 C35 110.4(7) . .
O2 Si1A O3A 110.2(6) . .
O2 Si1A O4A 110.0(7) . .
O3A Si1A O4A 103.2(6) . .
O2 Si1A O1 109.6(6) . .
O3A Si1A O1 117.2(7) . .
O4A Si1A O1 106.3(7) . .
C30A O3A Si1A 133.3(8) . .
O3A C30A C31A 110.7(10) . .
O3A C30A C33A 110.3(11) . .
C31A C30A C33A 108.7(11) . .
O3A C30A C32A 105.9(10) . .
C31A C30A C32A 112.5(11) . .
C33A C30A C32A 108.7(12) . .
C34A O4A Si1A 129.8(8) . .
O4A C34A C37A 106.1(9) . .
O4A C34A C36A 112.3(10) . .
C37A C34A C36A 111.8(11) . .
O4A C34A C35A 106.2(11) . .
C37A C34A C35A 112.8(11) . .
C36A C34A C35A 107.6(12) . .
C39 N3 C38 116.5(9) . .
C39 N3 Zr1 115.5(5) . .
C38 N3 Zr1 116.1(6) . .
C42 C41 C40 117.3(10) . .
C41 C42 C43 116.0(9) . .
C42 C43 C44 112.5(7) . .
C43 C44 C45 110.7(8) . .
C40A C41A C42A 111.5(10) . .
C41A C42A C43A 108.3(9) . .
C44A C43A C42A 109.4(9) . .
C45A C44A C43A 110.1(9) . .

loop_
_geom_bond_atom_site_label_1
_geom_bond_atom_site_label_2
_geom_bond_distance
_geom_bond_site_symmetry_2
Zr1 O5 1.9341(19) 2_655
Zr1 O5 1.9342(19) .
Zr1 O2 2.050(2) .
Zr1 O2 2.050(2) 2_655
Zr1 N3 2.432(6) 2_655
Zr1 N3 2.432(6) .
Ga1 O1 1.800(2) .
Ga1 O5 1.8120(19) .
Ga1 N2 1.941(3) .
Ga1 N1 1.951(2) .
N1 C2 1.331(4) .
N1 C6 1.448(4) .
C1 C2 1.522(4) .
C2 C3 1.397(5) .
C3 C4 1.390(4) .
C4 N2 1.339(4) .
C4 C5 1.510(5) .
C6 C11 1.406(4) .
C6 C7 1.412(4) .
C7 C8 1.403(5) .
C7 C15 1.519(4) .
C8 C9 1.375(5) .
C9 C10 1.362(5) .
C10 C11 1.406(4) .
C11 C12 1.505(4) .
C12 C13 1.516(5) .
C12 C14 1.536(5) .
C15 C16 1.515(6) .
C15 C17 1.526(6) .
N2 C18A 1.446(11) .
N2 C18 1.454(8) .
C18 C23 1.409(8) .
C18 C19 1.410(9) .
C19 C20 1.410(8) .
C19 C27 1.515(8) .
C20 C21 1.365(8) .
C21 C22 1.367(8) .
C22 C23 1.396(8) .
C23 C24 1.505(8) .
C24 C25 1.537(8) .
C24 C26 1.541(9) .
C27 C28 1.516(9) .
C27 C29 1.519(9) .
C18A C19A 1.404(12) .
C18A C23A 1.410(12) .
C19A C20A 1.395(11) .
C19A C27A 1.492(11) .
C20A C21A 1.361(11) .
C21A C22A 1.368(11) .
C22A C23A 1.392(11) .
C23A C24A 1.518(11) .
C24A C25A 1.507(12) .
C24A C26A 1.529(12) .
C27A C28A 1.527(12) .
C27A C29A 1.535(13) .
O1 Si1 1.587(5) .
O1 Si1A 1.651(11) .
O2 Si1 1.611(5) .
O2 Si1A 1.633(11) .
Si1 O3 1.629(5) .
Si1 O4 1.635(5) .
O3 C30 1.449(7) .
C30 C33 1.513(8) .
C30 C32 1.521(7) .
C30 C31 1.522(8) .
O4 C34 1.450(7) .
C34 C37 1.514(8) .
C34 C36 1.523(7) .
C34 C35 1.554(8) .
Si1A O3A 1.639(10) .
Si1A O4A 1.651(10) .
O3A C30A 1.436(12) .
C30A C31A 1.511(12) .
C30A C33A 1.513(12) .
C30A C32A 1.526(12) .
O4A C34A 1.442(12) .
C34A C37A 1.508(12) .
C34A C36A 1.509(12) .
C34A C35A 1.550(13) .
N3 C39 1.455(10) .
N3 C38 1.471(11) .
C40 C41 1.516(10) .
C41 C42 1.504(9) .
C42 C43 1.525(9) .
C43 C44 1.534(9) .
C44 C45 1.560(9) .
C40A C41A 1.540(10) .
C41A C42A 1.550(10) .
C42A C43A 1.567(10) .
C43A C44A 1.547(10) .
C44A C45A 1.546(10) .

loop_
_geom_hbond_atom_site_label_D
_geom_hbond_atom_site_label_H
_geom_hbond_atom_site_label_A
_geom_hbond_distance_DH
_geom_hbond_distance_HA
_geom_hbond_distance_DA
_geom_hbond_angle_DHA
N3 H3 O4 0.8000(11) 2.22(3) 2.956(8) 153(7)
N3 H3 O4A 0.8000(11) 1.87(3) 2.634(11) 160(9)
